data_4088706
loop_
_publ_author_name
'Vilanova, Sean P.'
'Iluc, Vlad M.'

_publ_section_title
;
 Aryl and Benzyl C--H Activation of N-Substituted PNP Ligands
;
_journal_issue 12
_journal_name_full Organometallics
_journal_page_first 2110
_journal_paper_doi 10.1021/acs.organomet.6b00333
_journal_volume 35
_journal_year 2016
_chemical_formula_sum 'C37 H55 Cl Ir N O P2'
_chemical_formula_weight 819.41
_space_group_IT_number 2
_space_group_name_Hall '-P 1'
_space_group_name_H-M_alt 'P -1'
_symmetry_cell_setting triclinic
_symmetry_space_group_name_H-M 'P -1'
_atom_sites_solution_hydrogens geom
_atom_sites_solution_primary direct
_atom_sites_solution_secondary difmap
_audit_creation_method SHELXL-97
_cell_angle_alpha 103.3016(19)
_cell_angle_beta 107.9995(18)
_cell_angle_gamma 102.2239(19)
_cell_formula_units_Z 2
_cell_length_a 10.9440(12)
_cell_length_b 11.9479(13)
_cell_length_c 15.3618(17)
_cell_measurement_reflns_used 4940
_cell_measurement_temperature 120(2)
_cell_measurement_theta_max 25.38
_cell_measurement_theta_min 2.62
_cell_volume 1770.2(3)
_computing_structure_refinement 'SHELXL-97 (Sheldrick, 1997)'
_computing_structure_solution 'SHELXS-97 (Sheldrick, 1990)'
_diffrn_ambient_temperature 120(2)
_diffrn_measured_fraction_theta_full 1.000
_diffrn_measured_fraction_theta_max 0.996
_diffrn_measurement_device_type 'Bruker APEX-II'
_diffrn_radiation_monochromator graphite
_diffrn_radiation_source 'fine-focus sealed tube'
_diffrn_radiation_type MoK\a
_diffrn_radiation_wavelength 0.71073
_diffrn_reflns_av_R_equivalents 0.0370
_diffrn_reflns_av_sigmaI/netI 0.0581
_diffrn_reflns_limit_h_max 13
_diffrn_reflns_limit_h_min -13
_diffrn_reflns_limit_k_max 14
_diffrn_reflns_limit_k_min -14
_diffrn_reflns_limit_l_max 19
_diffrn_reflns_limit_l_min -19
_diffrn_reflns_number 16032
_diffrn_reflns_theta_full 25.00
_diffrn_reflns_theta_max 26.39
_diffrn_reflns_theta_min 1.47
_exptl_absorpt_coefficient_mu 3.967
_exptl_absorpt_correction_T_max 0.7454
_exptl_absorpt_correction_T_min 0.6550
_exptl_absorpt_correction_type multi-scan
_exptl_absorpt_process_details 'Bruker AXS area detector scaling and absorption correction'
_exptl_crystal_density_diffrn 1.537
_exptl_crystal_density_method 'not measured'
_exptl_crystal_description block
_exptl_crystal_F_000 832
_exptl_crystal_size_max 0.02
_exptl_crystal_size_mid 0.02
_exptl_crystal_size_min 0.02
_refine_diff_density_max 1.045
_refine_diff_density_min -0.870
_refine_diff_density_rms 0.123
_refine_ls_extinction_method none
_refine_ls_goodness_of_fit_ref 0.994
_refine_ls_hydrogen_treatment mixed
_refine_ls_matrix_type full
_refine_ls_number_parameters 403
_refine_ls_number_reflns 7214
_refine_ls_number_restraints 0
_refine_ls_restrained_S_all 0.994
_refine_ls_R_factor_all 0.0436
_refine_ls_R_factor_gt 0.0306
_refine_ls_shift/su_max 0.001
_refine_ls_shift/su_mean 0.000
_refine_ls_structure_factor_coef Fsqd
_refine_ls_weighting_details 'calc w=1/[\s^2^(Fo^2^)+(0.0205P)^2^+0.0000P] where P=(Fo^2^+2Fc^2^)/3'
_refine_ls_weighting_scheme calc
_refine_ls_wR_factor_gt 0.0504
_refine_ls_wR_factor_ref 0.0530
_reflns_number_gt 6133
_reflns_number_total 7214
_reflns_threshold_expression >2sigma(I)
_cod_data_source_file om6b00333_si_002.cif
_cod_data_source_block sv350
_cod_original_sg_symbol_H-M P-1
_cod_database_code 4088706

loop_
_symmetry_equiv_pos_as_xyz
'x, y, z'
'-x, -y, -z'

loop_
_atom_site_label
_atom_site_type_symbol
_atom_site_fract_x
_atom_site_fract_y
_atom_site_fract_z
_atom_site_U_iso_or_equiv
_atom_site_adp_type
_atom_site_occupancy
_atom_site_symmetry_multiplicity
_atom_site_calc_flag
_atom_site_refinement_flags
Ir Ir 0.019282(15) 0.317857(14) 0.281774(11) 0.01244(5) Uani 1 1 d .
P2 P -0.10329(9) 0.32092(9) 0.13103(7) 0.0146(2) Uani 1 1 d .
C11 C 0.2799(3) 0.2459(3) 0.2693(3) 0.0139(8) Uani 1 1 d .
C31 C 0.2212(3) 0.4211(3) 0.2346(3) 0.0133(8) Uani 1 1 d .
C12 C 0.2893(4) 0.2489(3) 0.3630(3) 0.0146(8) Uani 1 1 d .
C13 C 0.3913(4) 0.2127(3) 0.4184(3) 0.0172(8) Uani 1 1 d .
H13 H 0.3972 0.2150 0.4818 0.021 Uiso 1 1 calc R
C14 C 0.4845(4) 0.1734(3) 0.3859(3) 0.0183(9) Uani 1 1 d .
C15 C 0.4774(4) 0.1777(3) 0.2952(3) 0.0188(9) Uani 1 1 d .
H15 H 0.5418 0.1544 0.2714 0.023 Uiso 1 1 calc R
C16 C 0.3799(4) 0.2147(3) 0.2385(3) 0.0176(8) Uani 1 1 d .
H16 H 0.3802 0.2191 0.1776 0.021 Uiso 1 1 calc R
C17 C 0.5901(4) 0.1307(4) 0.4463(3) 0.0292(10) Uani 1 1 d .
H17A H 0.6753 0.1594 0.4381 0.044 Uiso 1 1 calc R
H17B H 0.5605 0.0423 0.4259 0.044 Uiso 1 1 calc R
H17C H 0.6033 0.1627 0.5144 0.044 Uiso 1 1 calc R
H H -0.056(4) 0.368(3) 0.332(3) 0.026(11) Uiso 1 1 d .
C21 C 0.1022(3) 0.2249(3) 0.1056(3) 0.0143(8) Uani 1 1 d .
C22 C -0.0157(4) 0.2535(3) 0.0588(3) 0.0150(8) Uani 1 1 d .
C23 C -0.0751(4) 0.2109(3) -0.0409(3) 0.0174(8) Uani 1 1 d .
H23 H -0.1507 0.2343 -0.0715 0.021 Uiso 1 1 calc R
C24 C -0.0299(4) 0.1352(3) -0.0989(3) 0.0189(9) Uani 1 1 d .
C25 C 0.0761(4) 0.0986(3) -0.0513(3) 0.0189(9) Uani 1 1 d .
H25 H 0.1052 0.0419 -0.0880 0.023 Uiso 1 1 calc R
C26 C 0.1415(4) 0.1422(3) 0.0485(3) 0.0172(8) Uani 1 1 d .
H26 H 0.2144 0.1152 0.0784 0.021 Uiso 1 1 calc R
C27 C -0.0989(4) 0.0897(4) -0.2066(3) 0.0264(10) Uani 1 1 d .
H27A H -0.0870 0.1574 -0.2322 0.040 Uiso 1 1 calc R
H27B H -0.1954 0.0510 -0.2243 0.040 Uiso 1 1 calc R
H27C H -0.0595 0.0308 -0.2338 0.040 Uiso 1 1 calc R
N N 0.1737(3) 0.2858(3) 0.2101(2) 0.0130(7) Uani 1 1 d .
Cl Cl -0.12709(10) 0.11519(9) 0.25395(7) 0.0226(2) Uani 1 1 d .
P1 P 0.17708(9) 0.30959(9) 0.41510(7) 0.0139(2) Uani 1 1 d .
C37 C 0.3900(4) 0.4392(3) 0.1491(3) 0.0203(9) Uani 1 1 d .
H37A H 0.3296 0.3648 0.0975 0.030 Uiso 1 1 calc R
H37B H 0.4667 0.4218 0.1908 0.030 Uiso 1 1 calc R
H37C H 0.4230 0.4990 0.1209 0.030 Uiso 1 1 calc R
C36 C 0.3147(3) 0.4882(3) 0.2078(3) 0.0142(8) Uani 1 1 d .
C35 C 0.3377(4) 0.6131(3) 0.2405(3) 0.0185(9) Uani 1 1 d .
H35 H 0.3981 0.6643 0.2227 0.022 Uiso 1 1 calc R
C34 C 0.2751(4) 0.6646(3) 0.2979(3) 0.0203(9) Uani 1 1 d .
H34 H 0.2961 0.7500 0.3206 0.024 Uiso 1 1 calc R
C33 C 0.1826(4) 0.5932(3) 0.3226(3) 0.0175(8) Uani 1 1 d .
H33 H 0.1409 0.6293 0.3624 0.021 Uiso 1 1 calc R
C32 C 0.1510(4) 0.4675(3) 0.2884(3) 0.0141(8) Uani 1 1 d .
C41 C 0.2889(3) 0.4591(3) 0.5029(3) 0.0150(8) Uani 1 1 d .
H41 H 0.3252 0.5045 0.4645 0.018 Uiso 1 1 calc R
O6 O 0.5218(3) 0.7766(3) 0.1320(2) 0.0363(8) Uani 1 1 d .
C42 C 0.1406(4) 0.2171(3) 0.4910(3) 0.0163(8) Uani 1 1 d .
H42 H 0.2213 0.2464 0.5527 0.020 Uiso 1 1 calc R
C43 C 0.2087(4) 0.5322(4) 0.5436(3) 0.0244(10) Uani 1 1 d .
H43A H 0.1242 0.5224 0.4917 0.037 Uiso 1 1 calc R
H43B H 0.2621 0.6177 0.5713 0.037 Uiso 1 1 calc R
H43C H 0.1885 0.5033 0.5939 0.037 Uiso 1 1 calc R
C44 C 0.4125(4) 0.4607(4) 0.5846(3) 0.0226(9) Uani 1 1 d .
H44A H 0.4643 0.4154 0.5575 0.034 Uiso 1 1 calc R
H44B H 0.3832 0.4233 0.6282 0.034 Uiso 1 1 calc R
H44C H 0.4691 0.5443 0.6206 0.034 Uiso 1 1 calc R
C45 C 0.0214(4) 0.2397(4) 0.5166(3) 0.0259(10) Uani 1 1 d .
H45A H -0.0604 0.2097 0.4578 0.039 Uiso 1 1 calc R
H45B H 0.0403 0.3265 0.5464 0.039 Uiso 1 1 calc R
H45C H 0.0078 0.1972 0.5620 0.039 Uiso 1 1 calc R
C46 C 0.1146(4) 0.0811(3) 0.4477(3) 0.0222(9) Uani 1 1 d .
H46A H 0.0312 0.0478 0.3900 0.033 Uiso 1 1 calc R
H46B H 0.1056 0.0410 0.4953 0.033 Uiso 1 1 calc R
H46C H 0.1902 0.0676 0.4300 0.033 Uiso 1 1 calc R
C51 C -0.0922(4) 0.4725(3) 0.1163(3) 0.0183(9) Uani 1 1 d .
H51 H 0.0060 0.5145 0.1360 0.022 Uiso 1 1 calc R
C52 C -0.2844(4) 0.2316(3) 0.0626(3) 0.0186(9) Uani 1 1 d .
H52 H -0.3184 0.2612 0.0066 0.022 Uiso 1 1 calc R
C53 C -0.1394(4) 0.5489(4) 0.1865(3) 0.0291(10) Uani 1 1 d .
H53A H -0.1059 0.6342 0.1923 0.044 Uiso 1 1 calc R
H53B H -0.1041 0.5383 0.2499 0.044 Uiso 1 1 calc R
H53C H -0.2382 0.5230 0.1619 0.044 Uiso 1 1 calc R
C54 C -0.1598(4) 0.4740(4) 0.0144(3) 0.0292(10) Uani 1 1 d .
H54A H -0.1223 0.4309 -0.0282 0.044 Uiso 1 1 calc R
H54B H -0.1435 0.5578 0.0141 0.044 Uiso 1 1 calc R
H54C H -0.2571 0.4344 -0.0086 0.044 Uiso 1 1 calc R
C55 C -0.3632(4) 0.2591(4) 0.1272(3) 0.0348(11) Uani 1 1 d .
H55A H -0.4593 0.2149 0.0913 0.052 Uiso 1 1 calc R
H55B H -0.3511 0.3460 0.1476 0.052 Uiso 1 1 calc R
H55C H -0.3299 0.2338 0.1842 0.052 Uiso 1 1 calc R
C56 C -0.3141(4) 0.0952(3) 0.0222(3) 0.0246(10) Uani 1 1 d .
H56A H -0.4108 0.0576 -0.0160 0.037 Uiso 1 1 calc R
H56B H -0.2876 0.0624 0.0757 0.037 Uiso 1 1 calc R
H56C H -0.2630 0.0781 -0.0188 0.037 Uiso 1 1 calc R
C61 C 0.5493(4) 0.8823(4) 0.2091(3) 0.0348(11) Uani 1 1 d .
H61A H 0.4677 0.8839 0.2240 0.042 Uiso 1 1 calc R
H61B H 0.5799 0.9558 0.1925 0.042 Uiso 1 1 calc R
C62 C 0.6600(4) 0.8752(4) 0.2943(3) 0.0312(11) Uani 1 1 d .
H62A H 0.6219 0.8403 0.3363 0.037 Uiso 1 1 calc R
H62B H 0.7254 0.9561 0.3332 0.037 Uiso 1 1 calc R
C63 C 0.7267(5) 0.7923(4) 0.2470(3) 0.0385(12) Uani 1 1 d .
H63A H 0.8233 0.8346 0.2647 0.046 Uiso 1 1 calc R
H63B H 0.7190 0.7188 0.2669 0.046 Uiso 1 1 calc R
C64 C 0.6494(4) 0.7607(4) 0.1399(3) 0.0379(12) Uani 1 1 d .
H64A H 0.6964 0.8149 0.1125 0.046 Uiso 1 1 calc R
H64B H 0.6389 0.6761 0.1056 0.046 Uiso 1 1 calc R

loop_
_atom_site_aniso_label
_atom_site_aniso_U_11
_atom_site_aniso_U_22
_atom_site_aniso_U_33
_atom_site_aniso_U_23
_atom_site_aniso_U_13
_atom_site_aniso_U_12
Ir 0.01226(8) 0.01558(8) 0.01151(8) 0.00472(6) 0.00618(6) 0.00523(5)
P2 0.0137(5) 0.0182(5) 0.0145(5) 0.0059(4) 0.0069(4) 0.0069(4)
C11 0.0132(19) 0.013(2) 0.019(2) 0.0083(16) 0.0065(16) 0.0058(15)
C31 0.0102(18) 0.015(2) 0.0133(19) 0.0062(16) 0.0005(15) 0.0041(15)
C12 0.015(2) 0.014(2) 0.018(2) 0.0062(17) 0.0092(17) 0.0054(16)
C13 0.020(2) 0.017(2) 0.013(2) 0.0036(17) 0.0068(17) 0.0055(17)
C14 0.016(2) 0.017(2) 0.020(2) 0.0048(17) 0.0054(17) 0.0056(16)
C15 0.016(2) 0.023(2) 0.022(2) 0.0076(18) 0.0107(17) 0.0113(17)
C16 0.023(2) 0.018(2) 0.016(2) 0.0071(17) 0.0095(17) 0.0066(17)
C17 0.030(2) 0.040(3) 0.025(2) 0.014(2) 0.010(2) 0.022(2)
C21 0.0129(19) 0.016(2) 0.015(2) 0.0059(16) 0.0081(16) 0.0024(16)
C22 0.018(2) 0.011(2) 0.014(2) 0.0032(16) 0.0075(16) 0.0005(16)
C23 0.018(2) 0.020(2) 0.016(2) 0.0095(17) 0.0066(17) 0.0063(17)
C24 0.020(2) 0.020(2) 0.015(2) 0.0038(17) 0.0082(17) 0.0035(17)
C25 0.021(2) 0.017(2) 0.018(2) 0.0009(17) 0.0121(17) 0.0024(17)
C26 0.017(2) 0.017(2) 0.021(2) 0.0090(17) 0.0087(17) 0.0077(16)
C27 0.027(2) 0.029(3) 0.018(2) 0.0017(19) 0.0080(19) 0.0052(19)
N 0.0117(16) 0.0168(17) 0.0112(16) 0.0052(14) 0.0044(13) 0.0048(13)
Cl 0.0219(5) 0.0214(6) 0.0196(5) 0.0080(4) 0.0050(4) -0.0003(4)
P1 0.0145(5) 0.0173(5) 0.0133(5) 0.0064(4) 0.0076(4) 0.0062(4)
C37 0.019(2) 0.026(2) 0.023(2) 0.0143(19) 0.0116(18) 0.0071(17)
C36 0.0111(19) 0.019(2) 0.0108(19) 0.0072(16) 0.0003(15) 0.0037(16)
C35 0.017(2) 0.018(2) 0.017(2) 0.0090(17) 0.0024(17) 0.0008(16)
C34 0.023(2) 0.013(2) 0.019(2) 0.0039(17) 0.0025(18) 0.0017(17)
C33 0.018(2) 0.019(2) 0.017(2) 0.0069(17) 0.0066(17) 0.0069(17)
C32 0.015(2) 0.021(2) 0.0092(19) 0.0093(17) 0.0030(16) 0.0088(16)
C41 0.0131(19) 0.015(2) 0.014(2) 0.0036(16) 0.0041(16) 0.0025(16)
O6 0.0276(18) 0.039(2) 0.0387(19) 0.0179(16) 0.0035(15) 0.0102(15)
C42 0.018(2) 0.019(2) 0.0102(19) 0.0055(17) 0.0039(16) 0.0050(17)
C43 0.019(2) 0.023(2) 0.024(2) -0.0031(19) 0.0075(18) 0.0064(18)
C44 0.020(2) 0.025(2) 0.016(2) 0.0034(18) 0.0017(17) 0.0040(18)
C45 0.030(2) 0.032(3) 0.024(2) 0.011(2) 0.019(2) 0.010(2)
C46 0.023(2) 0.025(2) 0.019(2) 0.0111(19) 0.0058(18) 0.0074(18)
C51 0.021(2) 0.019(2) 0.019(2) 0.0097(18) 0.0084(17) 0.0100(17)
C52 0.014(2) 0.025(2) 0.020(2) 0.0097(18) 0.0069(17) 0.0080(17)
C53 0.038(3) 0.024(2) 0.031(3) 0.009(2) 0.015(2) 0.016(2)
C54 0.032(3) 0.027(3) 0.026(2) 0.015(2) 0.004(2) 0.007(2)
C55 0.022(2) 0.043(3) 0.043(3) 0.008(2) 0.020(2) 0.010(2)
C56 0.017(2) 0.025(2) 0.025(2) 0.0058(19) 0.0048(18) -0.0011(18)
C61 0.028(3) 0.029(3) 0.049(3) 0.018(2) 0.012(2) 0.009(2)
C62 0.029(3) 0.025(3) 0.036(3) 0.009(2) 0.010(2) 0.007(2)
C63 0.035(3) 0.039(3) 0.038(3) 0.007(2) 0.009(2) 0.019(2)
C64 0.036(3) 0.045(3) 0.040(3) 0.018(2) 0.019(2) 0.015(2)

loop_
_atom_type_symbol
_atom_type_description
_atom_type_scat_dispersion_real
_atom_type_scat_dispersion_imag
_atom_type_scat_source
C C 0.0033 0.0016 'International Tables Vol C Tables 4.2.6.8 and 6.1.1.4'
H H 0.0000 0.0000 'International Tables Vol C Tables 4.2.6.8 and 6.1.1.4'
N N 0.0061 0.0033 'International Tables Vol C Tables 4.2.6.8 and 6.1.1.4'
P P 0.1023 0.0942 'International Tables Vol C Tables 4.2.6.8 and 6.1.1.4'
Cl Cl 0.1484 0.1585 'International Tables Vol C Tables 4.2.6.8 and 6.1.1.4'
Ir Ir -1.4442 7.9887 'International Tables Vol C Tables 4.2.6.8 and 6.1.1.4'
O O 0.0106 0.0060 'International Tables Vol C Tables 4.2.6.8 and 6.1.1.4'

loop_
_geom_angle_atom_site_label_1
_geom_angle_atom_site_label_2
_geom_angle_atom_site_label_3
_geom_angle
C32 Ir P1 88.84(10)
C32 Ir P2 84.81(10)
P1 Ir P2 166.49(3)
C32 Ir N 64.48(12)
P1 Ir N 84.05(7)
P2 Ir N 82.46(7)
C32 Ir Cl 169.92(10)
P1 Ir Cl 91.82(3)
P2 Ir Cl 92.38(3)
N Ir Cl 105.58(8)
C32 Ir H 101.2(15)
P1 Ir H 95.3(14)
P2 Ir H 97.6(14)
N Ir H 165.6(15)
Cl Ir H 88.8(15)
C22 P2 C51 105.44(16)
C22 P2 C52 104.03(17)
C51 P2 C52 104.43(17)
C22 P2 Ir 101.26(12)
C51 P2 Ir 116.35(13)
C52 P2 Ir 123.27(13)
C12 C11 C16 118.1(3)
C12 C11 N 119.4(3)
C16 C11 N 122.3(3)
C36 C31 C32 125.8(3)
C36 C31 N 127.3(3)
C32 C31 N 106.9(3)
C13 C12 C11 118.6(3)
C13 C12 P1 120.5(3)
C11 C12 P1 120.7(3)
C14 C13 C12 123.6(4)
C14 C13 H13 118.2
C12 C13 H13 118.2
C15 C14 C13 116.5(3)
C15 C14 C17 121.4(3)
C13 C14 C17 122.1(4)
C16 C15 C14 121.9(3)
C16 C15 H15 119.0
C14 C15 H15 119.0
C15 C16 C11 121.0(3)
C15 C16 H16 119.5
C11 C16 H16 119.5
C14 C17 H17A 109.5
C14 C17 H17B 109.5
H17A C17 H17B 109.5
C14 C17 H17C 109.5
H17A C17 H17C 109.5
H17B C17 H17C 109.5
C26 C21 C22 117.3(3)
C26 C21 N 125.2(3)
C22 C21 N 117.5(3)
C23 C22 C21 119.0(3)
C23 C22 P2 120.7(3)
C21 C22 P2 119.2(3)
C22 C23 C24 123.5(4)
C22 C23 H23 118.2
C24 C23 H23 118.2
C25 C24 C23 116.3(3)
C25 C24 C27 121.9(3)
C23 C24 C27 121.6(4)
C24 C25 C26 122.0(3)
C24 C25 H25 119.0
C26 C25 H25 119.0
C25 C26 C21 121.3(3)
C25 C26 H26 119.4
C21 C26 H26 119.4
C24 C27 H27A 109.5
C24 C27 H27B 109.5
H27A C27 H27B 109.5
C24 C27 H27C 109.5
H27A C27 H27C 109.5
H27B C27 H27C 109.5
C21 N C11 121.9(3)
C21 N C31 112.0(3)
C11 N C31 109.6(3)
C21 N Ir 109.9(2)
C11 N Ir 111.9(2)
C31 N Ir 85.61(18)
C12 P1 C42 106.10(16)
C12 P1 C41 103.57(16)
C42 P1 C41 104.53(17)
C12 P1 Ir 101.26(12)
C42 P1 Ir 124.43(12)
C41 P1 Ir 114.72(12)
C36 C37 H37A 109.5
C36 C37 H37B 109.5
H37A C37 H37B 109.5
C36 C37 H37C 109.5
H37A C37 H37C 109.5
H37B C37 H37C 109.5
C31 C36 C35 114.4(3)
C31 C36 C37 126.3(3)
C35 C36 C37 119.3(3)
C34 C35 C36 122.2(3)
C34 C35 H35 118.9
C36 C35 H35 118.9
C33 C34 C35 120.9(4)
C33 C34 H34 119.6
C35 C34 H34 119.6
C34 C33 C32 119.4(3)
C34 C33 H33 120.3
C32 C33 H33 120.3
C31 C32 C33 117.1(3)
C31 C32 Ir 102.6(3)
C33 C32 Ir 140.1(3)
C44 C41 C43 110.2(3)
C44 C41 P1 117.4(3)
C43 C41 P1 111.4(2)
C44 C41 H41 105.6
C43 C41 H41 105.6
P1 C41 H41 105.6
C61 O6 C64 105.6(3)
C45 C42 C46 110.0(3)
C45 C42 P1 109.4(3)
C46 C42 P1 115.3(2)
C45 C42 H42 107.2
C46 C42 H42 107.2
P1 C42 H42 107.2
C41 C43 H43A 109.5
C41 C43 H43B 109.5
H43A C43 H43B 109.5
C41 C43 H43C 109.5
H43A C43 H43C 109.5
H43B C43 H43C 109.5
C41 C44 H44A 109.5
C41 C44 H44B 109.5
H44A C44 H44B 109.5
C41 C44 H44C 109.5
H44A C44 H44C 109.5
H44B C44 H44C 109.5
C42 C45 H45A 109.5
C42 C45 H45B 109.5
H45A C45 H45B 109.5
C42 C45 H45C 109.5
H45A C45 H45C 109.5
H45B C45 H45C 109.5
C42 C46 H46A 109.5
C42 C46 H46B 109.5
H46A C46 H46B 109.5
C42 C46 H46C 109.5
H46A C46 H46C 109.5
H46B C46 H46C 109.5
C54 C51 C53 110.7(3)
C54 C51 P2 116.1(3)
C53 C51 P2 111.5(3)
C54 C51 H51 105.9
C53 C51 H51 105.9
P2 C51 H51 105.9
C56 C52 C55 109.8(3)
C56 C52 P2 116.0(3)
C55 C52 P2 108.6(3)
C56 C52 H52 107.4
C55 C52 H52 107.4
P2 C52 H52 107.4
C51 C53 H53A 109.5
C51 C53 H53B 109.5
H53A C53 H53B 109.5
C51 C53 H53C 109.5
H53A C53 H53C 109.5
H53B C53 H53C 109.5
C51 C54 H54A 109.5
C51 C54 H54B 109.5
H54A C54 H54B 109.5
C51 C54 H54C 109.5
H54A C54 H54C 109.5
H54B C54 H54C 109.5
C52 C55 H55A 109.5
C52 C55 H55B 109.5
H55A C55 H55B 109.5
C52 C55 H55C 109.5
H55A C55 H55C 109.5
H55B C55 H55C 109.5
C52 C56 H56A 109.5
C52 C56 H56B 109.5
H56A C56 H56B 109.5
C52 C56 H56C 109.5
H56A C56 H56C 109.5
H56B C56 H56C 109.5
O6 C61 C62 105.2(3)
O6 C61 H61A 110.7
C62 C61 H61A 110.7
O6 C61 H61B 110.7
C62 C61 H61B 110.7
H61A C61 H61B 108.8
C61 C62 C63 103.6(4)
C61 C62 H62A 111.0
C63 C62 H62A 111.0
C61 C62 H62B 111.0
C63 C62 H62B 111.0
H62A C62 H62B 109.0
C64 C63 C62 104.4(4)
C64 C63 H63A 110.9
C62 C63 H63A 110.9
C64 C63 H63B 110.9
C62 C63 H63B 110.9
H63A C63 H63B 108.9
O6 C64 C63 104.8(3)
O6 C64 H64A 110.8
C63 C64 H64A 110.8
O6 C64 H64B 110.8
C63 C64 H64B 110.8
H64A C64 H64B 108.9

loop_
_geom_bond_atom_site_label_1
_geom_bond_atom_site_label_2
_geom_bond_distance
Ir C32 2.005(4)
Ir P1 2.2730(10)
Ir P2 2.3028(10)
Ir N 2.334(3)
Ir Cl 2.4637(10)
Ir H 1.42(4)
P2 C22 1.837(4)
P2 C51 1.859(4)
P2 C52 1.863(4)
C11 C12 1.403(5)
C11 C16 1.404(5)
C11 N 1.478(4)
C31 C36 1.387(5)
C31 C32 1.394(5)
C31 N 1.507(4)
C12 C13 1.394(5)
C12 P1 1.841(4)
C13 C14 1.385(5)
C13 H13 0.9500
C14 C15 1.385(5)
C14 C17 1.504(5)
C15 C16 1.377(5)
C15 H15 0.9500
C16 H16 0.9500
C17 H17A 0.9800
C17 H17B 0.9800
C17 H17C 0.9800
C21 C26 1.395(5)
C21 C22 1.424(5)
C21 N 1.470(4)
C22 C23 1.383(5)
C23 C24 1.395(5)
C23 H23 0.9500
C24 C25 1.382(5)
C24 C27 1.497(5)
C25 C26 1.390(5)
C25 H25 0.9500
C26 H26 0.9500
C27 H27A 0.9800
C27 H27B 0.9800
C27 H27C 0.9800
P1 C42 1.853(4)
P1 C41 1.858(4)
C37 C36 1.502(5)
C37 H37A 0.9800
C37 H37B 0.9800
C37 H37C 0.9800
C36 C35 1.400(5)
C35 C34 1.389(5)
C35 H35 0.9500
C34 C33 1.385(5)
C34 H34 0.9500
C33 C32 1.399(5)
C33 H33 0.9500
C41 C44 1.528(5)
C41 C43 1.528(5)
C41 H41 1.0000
O6 C61 1.421(5)
O6 C64 1.422(5)
C42 C45 1.532(5)
C42 C46 1.534(5)
C42 H42 1.0000
C43 H43A 0.9800
C43 H43B 0.9800
C43 H43C 0.9800
C44 H44A 0.9800
C44 H44B 0.9800
C44 H44C 0.9800
C45 H45A 0.9800
C45 H45B 0.9800
C45 H45C 0.9800
C46 H46A 0.9800
C46 H46B 0.9800
C46 H46C 0.9800
C51 C54 1.517(5)
C51 C53 1.533(5)
C51 H51 1.0000
C52 C56 1.527(5)
C52 C55 1.529(5)
C52 H52 1.0000
C53 H53A 0.9800
C53 H53B 0.9800
C53 H53C 0.9800
C54 H54A 0.9800
C54 H54B 0.9800
C54 H54C 0.9800
C55 H55A 0.9800
C55 H55B 0.9800
C55 H55C 0.9800
C56 H56A 0.9800
C56 H56B 0.9800
C56 H56C 0.9800
C61 C62 1.518(6)
C61 H61A 0.9900
C61 H61B 0.9900
C62 C63 1.531(6)
C62 H62A 0.9900
C62 H62B 0.9900
C63 C64 1.511(6)
C63 H63A 0.9900
C63 H63B 0.9900
C64 H64A 0.9900
C64 H64B 0.9900
